data_4510923
loop_
_publ_author_name
'Mukherjee, Arijit'
'Grobelny, Pawel'
'Thakur, Tejender S.'
'Desiraju, Gautam R.'

_publ_section_title
;
 Polymorphs, Pseudopolymorphs, and Co-Crystals of Orcinol: Exploring the
 Structural Landscape with High Throughput Crystallography
;
_journal_issue 6
_journal_name_full 'Crystal Growth &amp; Design'
_journal_page_first 2637
_journal_paper_doi 10.1021/cg200361x
_journal_volume 11
_journal_year 2011
_chemical_compound_source 'see text'
_chemical_formula_moiety 'C7 H10 N2, C7 H8 O2'
_chemical_formula_sum 'C14 H18 N2 O2'
_chemical_formula_weight 246.30
_chemical_name_common Orcinol:4(N,N-dimethylaminopyridine
_chemical_name_systematic ?
_space_group_IT_number 14
_symmetry_cell_setting monoclinic
_symmetry_Int_Tables_number 14
_symmetry_space_group_name_Hall '-P 2ybc'
_symmetry_space_group_name_H-M 'P 1 21/c 1'
_atom_sites_solution_hydrogens geom
_atom_sites_solution_primary direct
_atom_sites_solution_secondary difmap
_cell_angle_alpha 90
_cell_angle_beta 113.80(4)
_cell_angle_gamma 90
_cell_formula_units_Z 4
_cell_length_a 10.498(8)
_cell_length_b 8.887(7)
_cell_length_c 15.557(9)
_cell_measurement_reflns_used 3497
_cell_measurement_temperature 150(2)
_cell_measurement_theta_max 27.5
_cell_measurement_theta_min 2.7
_cell_volume 1328.0(17)
_computing_cell_refinement
;
CrystalClear-SM Expert 2.0 rc14 (Rigaku, 2009)
;
_computing_data_collection
;
CrystalClear-SM Expert 2.0 rc14 (Rigaku, 2009)
;
_computing_data_reduction
;
CrystalClear-SM Expert 2.0 rc14 (Rigaku, 2009)
;
_computing_publication_material 'PLATON (Spek, 2003)'
_computing_structure_refinement 'SHELXL-97 (Sheldrick, 1997)'
_diffrn_ambient_temperature 150(2)
_diffrn_detector CCD
_diffrn_detector_area_resol_mean 13.6612
_diffrn_measured_fraction_theta_full 0.998
_diffrn_measured_fraction_theta_max 0.998
_diffrn_measurement_details
;
scan:
    Number of images: 180
               Slice: -60.0000 - 120.0000
         Image width: 1.0000
            Exp time: 16.0000
       Rotation axis: Omega
               Omega: 0.0000
                 Chi: 54.0000
                 Phi: 0.0000
                 XTD: 49.4658
              2theta: 29.5221
scan:
    Number of images: 180
               Slice: -60.0000 - 120.0000
         Image width: 1.0000
            Exp time: 16.0000
       Rotation axis: Omega
               Omega: 0.0000
                 Chi: 54.0000
                 Phi: 120.0000
                 XTD: 49.4658
              2theta: 29.5221
scan:
    Number of images: 180
               Slice: -60.0000 - 120.0000
         Image width: 1.0000
            Exp time: 16.0000
       Rotation axis: Omega
               Omega: 0.0000
                 Chi: 54.0000
                 Phi: 240.0000
                 XTD: 49.4658
              2theta: 29.5221

;
_diffrn_measurement_device
;
XtaLABmini: Fixed Chi 2 circle
;
_diffrn_measurement_device_type
;
Rigaku Mercury375R (2x2 bin mode)
;
_diffrn_measurement_method 'profile data from \w-scans'
_diffrn_measurement_specimen_support Fiber
_diffrn_orient_matrix_type d*Trek
_diffrn_orient_matrix_UB_11 0.050048
_diffrn_orient_matrix_UB_12 0.039900
_diffrn_orient_matrix_UB_13 -0.075996
_diffrn_orient_matrix_UB_21 0.096253
_diffrn_orient_matrix_UB_22 -0.012155
_diffrn_orient_matrix_UB_23 0.057007
_diffrn_orient_matrix_UB_31 0.018198
_diffrn_orient_matrix_UB_32 -0.053235
_diffrn_orient_matrix_UB_33 -0.042077
_diffrn_radiation_monochromator 'Graphite Monochromator'
_diffrn_radiation_probe x-ray
_diffrn_radiation_type MoK\a
_diffrn_radiation_wavelength 0.71075
_diffrn_reflns_av_R_equivalents 0.0615
_diffrn_reflns_av_sigmaI/netI 0.0377
_diffrn_reflns_limit_h_max 13
_diffrn_reflns_limit_h_min -13
_diffrn_reflns_limit_k_max 11
_diffrn_reflns_limit_k_min -11
_diffrn_reflns_limit_l_max 20
_diffrn_reflns_limit_l_min -20
_diffrn_reflns_number 13600
_diffrn_reflns_reduction_process
;
;
_diffrn_reflns_theta_full 27.47
_diffrn_reflns_theta_max 27.47
_diffrn_reflns_theta_min 2.12
_diffrn_source 'Sealed Tube'
_diffrn_source_current 12.0
_diffrn_source_power 0.6
_diffrn_source_voltage 50.0
_exptl_absorpt_coefficient_mu 0.083
_exptl_absorpt_correction_T_max 0.979
_exptl_absorpt_correction_T_min 0.952
_exptl_absorpt_correction_type multi-scan
_exptl_absorpt_process_details 'Jacobson, R. (1998) Private communication'
_exptl_crystal_colour Brown
_exptl_crystal_density_diffrn 1.232
_exptl_crystal_density_method 'Not Measured'
_exptl_crystal_description Block
_exptl_crystal_F_000 528
_exptl_crystal_size_max 0.60
_exptl_crystal_size_mid 0.30
_exptl_crystal_size_min 0.25
_refine_diff_density_max 0.211
_refine_diff_density_min -0.210
_refine_diff_density_rms 0.042
_refine_ls_extinction_method none
_refine_ls_goodness_of_fit_ref 1.069
_refine_ls_hydrogen_treatment mixed
_refine_ls_matrix_type full
_refine_ls_number_parameters 174
_refine_ls_number_reflns 3036
_refine_ls_number_restraints 0
_refine_ls_restrained_S_all 1.069
_refine_ls_R_factor_all 0.0533
_refine_ls_R_factor_gt 0.0465
_refine_ls_shift/su_max 0.000
_refine_ls_shift/su_mean 0.000
_refine_ls_structure_factor_coef Fsqd
_refine_ls_weighting_details 'calc w=1/[\s^2^(Fo^2^)+(0.0620P)^2^+0.2389P] where P=(Fo^2^+2Fc^2^)/3'
_refine_ls_weighting_scheme calc
_refine_ls_wR_factor_gt 0.1240
_refine_ls_wR_factor_ref 0.1295
_reflns_number_gt 2642
_reflns_number_total 3036
_reflns_threshold_expression I>2\s(I)
_cod_data_source_file 818154.cif
_cod_data_source_block datam
_cod_depositor_comments
;
The following automatic conversions were performed:

'_symmetry_cell_setting' value 'Monoclinic' changed to 'monoclinic'
according to
/usr/data/users/saulius/automatic-downloads/retrospective/ACS/lib/dictionaries/cif_core.dic
dictionary named 'cif_core.dic' version 2.4.2 from
2011-04-26.

'_exptl_absorpt_correction_type' value 'Multi-scan'
changed to 'multi-scan' according to
/usr/data/users/saulius/automatic-downloads/retrospective/ACS/lib/dictionaries/cif_core.dic
dictionary named 'cif_core.dic' version 2.4.2 from 2011-04-26.

Automatic conversion script
Id: cif_fix_values 2281 2013-09-26 08:29:07Z andrius 
;
_cod_original_sg_symbol_H-M 'P 21/c'
_cod_database_code 4510923

loop_
_symmetry_equiv_pos_site_id
_symmetry_equiv_pos_as_xyz
1 x,y,z
2 -x,1/2+y,1/2-z
3 -x,-y,-z
4 x,1/2-y,1/2+z

loop_
_atom_site_aniso_label
_atom_site_aniso_U_11
_atom_site_aniso_U_22
_atom_site_aniso_U_33
_atom_site_aniso_U_23
_atom_site_aniso_U_13
_atom_site_aniso_U_12
N1 0.0406(6) 0.0355(6) 0.0437(7) -0.0033(5) 0.0188(5) 0.0057(5)
N2 0.0337(6) 0.0297(6) 0.0593(8) 0.0006(5) 0.0199(5) 0.0023(4)
C8 0.0423(7) 0.0295(6) 0.0498(8) -0.0023(6) 0.0201(6) -0.0025(5)
C9 0.0298(6) 0.0329(7) 0.0480(8) -0.0006(5) 0.0181(6) -0.0030(5)
C10 0.0280(6) 0.0295(6) 0.0300(6) 0.0000(5) 0.0105(5) 0.0002(5)
C11 0.0297(6) 0.0351(7) 0.0344(7) -0.0007(5) 0.0128(5) -0.0053(5)
C12 0.0297(6) 0.0453(8) 0.0378(7) -0.0030(6) 0.0155(5) 0.0018(5)
C13 0.0380(8) 0.0447(8) 0.0643(10) 0.0034(7) 0.0258(7) 0.0100(6)
C14 0.0497(8) 0.0291(7) 0.0534(9) 0.0012(6) 0.0180(7) 0.0003(6)
O1 0.0461(6) 0.0351(5) 0.0335(5) -0.0071(4) 0.0164(4) 0.0089(4)
O3 0.0447(5) 0.0282(5) 0.0341(5) 0.0012(4) 0.0183(4) 0.0073(4)
C1 0.0261(6) 0.0271(6) 0.0307(6) -0.0069(5) 0.0129(5) -0.0030(4)
C2 0.0277(6) 0.0275(6) 0.0255(6) -0.0009(4) 0.0125(4) -0.0030(4)
C3 0.0251(5) 0.0239(5) 0.0325(6) -0.0013(4) 0.0132(5) -0.0012(4)
C4 0.0279(6) 0.0305(6) 0.0295(6) -0.0050(5) 0.0147(5) -0.0020(4)
C5 0.0239(5) 0.0318(6) 0.0288(6) -0.0008(5) 0.0107(4) -0.0045(4)
C6 0.0272(6) 0.0263(6) 0.0328(6) -0.0010(5) 0.0110(5) 0.0008(4)
C7 0.0353(7) 0.0452(8) 0.0298(7) 0.0039(5) 0.0134(5) 0.0008(6)

loop_
_atom_site_label
_atom_site_type_symbol
_atom_site_thermal_displace_type
_atom_site_fract_x
_atom_site_fract_y
_atom_site_fract_z
_atom_site_occupancy
_atom_site_U_iso_or_equiv
_atom_site_calc_flag
_atom_site_refinement_flags
N1 N Uani 0.32941(12) 0.26169(13) 0.37131(8) 1.000 0.0394(4) . .
N2 N Uani 0.54227(12) -0.13736(12) 0.37218(9) 1.000 0.0405(4) . .
C8 C Uani 0.46001(15) 0.26119(16) 0.37552(10) 1.000 0.0401(4) . .
C9 C Uani 0.53524(14) 0.13432(14) 0.37784(10) 1.000 0.0361(4) . .
C10 C Uani 0.47480(13) -0.00867(13) 0.37477(8) 1.000 0.0296(3) . .
C11 C Uani 0.33992(13) -0.00837(14) 0.37418(9) 1.000 0.0331(4) . .
C12 C Uani 0.27364(14) 0.12566(16) 0.37188(10) 1.000 0.0370(4) . .
C13 C Uani 0.68419(16) -0.13219(17) 0.37718(12) 1.000 0.0473(5) . .
C14 C Uani 0.47859(16) -0.28325(15) 0.36928(11) 1.000 0.0450(5) . .
O1 O Uani 0.16758(11) 0.49333(11) 0.31094(7) 1.000 0.0381(3) . .
O3 O Uani -0.02275(10) 0.94768(10) 0.37341(7) 1.000 0.0349(3) . .
C1 C Uani 0.13889(12) 0.58182(13) 0.37280(8) 1.000 0.0275(3) . .
C2 C Uani 0.06938(12) 0.71740(13) 0.33925(8) 1.000 0.0263(3) . .
C3 C Uani 0.04032(12) 0.81080(13) 0.40061(8) 1.000 0.0267(3) . .
C4 C Uani 0.07814(12) 0.76915(13) 0.49414(8) 1.000 0.0283(3) . .
C5 C Uani 0.14633(12) 0.63332(13) 0.52707(8) 1.000 0.0282(3) . .
C6 C Uani 0.17719(12) 0.53970(13) 0.46607(9) 1.000 0.0291(3) . .
C7 C Uani 0.18608(14) 0.58662(16) 0.62786(9) 1.000 0.0367(4) . .
H8 H Uiso 0.50310 0.35570 0.37700 1.000 0.0480 calc R
H9 H Uiso 0.62750 0.14240 0.38150 1.000 0.0430 calc R
H11 H Uiso 0.29510 -0.10080 0.37540 1.000 0.0400 calc R
H12 H Uiso 0.18250 0.12210 0.37060 1.000 0.0440 calc R
H13A H Uiso 0.68670 -0.06860 0.32640 1.000 0.0710 calc R
H13B H Uiso 0.71450 -0.23420 0.37060 1.000 0.0710 calc R
H13C H Uiso 0.74650 -0.09030 0.43790 1.000 0.0710 calc R
H14A H Uiso 0.47010 -0.30130 0.42890 1.000 0.0680 calc R
H14B H Uiso 0.53670 -0.36180 0.35930 1.000 0.0680 calc R
H14C H Uiso 0.38600 -0.28520 0.31770 1.000 0.0680 calc R
H1 H Uiso 0.225(2) 0.408(2) 0.3439(15) 1.000 0.075(6) . .
H2 H Uiso 0.04230 0.74530 0.27540 1.000 0.0320 calc R
H3 H Uiso -0.064(2) 0.956(2) 0.3088(15) 1.000 0.055(5) . .
H4 H Uiso 0.05730 0.83360 0.53540 1.000 0.0340 calc R
H6 H Uiso 0.22440 0.44720 0.48820 1.000 0.0350 calc R
H7A H Uiso 0.13710 0.49360 0.62970 1.000 0.0550 calc R
H7B H Uiso 0.16020 0.66630 0.66130 1.000 0.0550 calc R
H7C H Uiso 0.28680 0.56960 0.65810 1.000 0.0550 calc R

loop_
_atom_type_symbol
_atom_type_description
_atom_type_scat_dispersion_real
_atom_type_scat_dispersion_imag
_atom_type_scat_source
O O 0.0106 0.0060 'International Tables Vol C Tables 4.2.6.8 and 6.1.1.4'
N N 0.0061 0.0033 'International Tables Vol C Tables 4.2.6.8 and 6.1.1.4'
H H 0.0000 0.0000 'International Tables Vol C Tables 4.2.6.8 and 6.1.1.4'
C C 0.0033 0.0016 'International Tables Vol C Tables 4.2.6.8 and 6.1.1.4'

loop_
_geom_angle_atom_site_label_1
_geom_angle_atom_site_label_2
_geom_angle_atom_site_label_3
_geom_angle
_geom_angle_publ_flag
C1 O1 H1 110.0(12) no
C3 O3 H3 111.3(12) no
C8 N1 C12 115.74(13) yes
C10 N2 C13 120.41(12) yes
C10 N2 C14 121.03(14) yes
C13 N2 C14 118.48(13) yes
N1 C8 C9 124.72(14) yes
C8 C9 C10 119.58(15) no
N2 C10 C11 122.44(12) yes
C9 C10 C11 115.72(12) no
N2 C10 C9 121.84(14) yes
C10 C11 C12 119.88(13) no
N1 C12 C11 124.25(15) yes
N1 C8 H8 118.00 no
C9 C8 H8 118.00 no
C8 C9 H9 120.00 no
C10 C9 H9 120.00 no
C12 C11 H11 120.00 no
C10 C11 H11 120.00 no
N1 C12 H12 118.00 no
C11 C12 H12 118.00 no
N2 C13 H13B 109.00 no
N2 C13 H13A 109.00 no
H13A C13 H13C 109.00 no
H13B C13 H13C 109.00 no
N2 C13 H13C 109.00 no
H13A C13 H13B 109.00 no
N2 C14 H14C 109.00 no
N2 C14 H14A 109.00 no
N2 C14 H14B 109.00 no
H14B C14 H14C 109.00 no
H14A C14 H14C 109.00 no
H14A C14 H14B 109.00 no
O1 C1 C6 121.75(12) yes
O1 C1 C2 117.62(11) yes
C2 C1 C6 120.63(12) no
C1 C2 C3 119.05(11) no
O3 C3 C2 122.15(11) yes
C2 C3 C4 120.63(12) no
O3 C3 C4 117.21(11) yes
C3 C4 C5 120.12(12) no
C4 C5 C6 119.55(11) no
C4 C5 C7 120.44(12) no
C6 C5 C7 120.01(12) no
C1 C6 C5 120.02(12) no
C1 C2 H2 120.00 no
C3 C2 H2 120.00 no
C3 C4 H4 120.00 no
C5 C4 H4 120.00 no
C1 C6 H6 120.00 no
C5 C6 H6 120.00 no
C5 C7 H7A 110.00 no
C5 C7 H7B 109.00 no
C5 C7 H7C 109.00 no
H7A C7 H7B 109.00 no
H7A C7 H7C 109.00 no
H7B C7 H7C 109.00 no

loop_
_geom_bond_atom_site_label_1
_geom_bond_atom_site_label_2
_geom_bond_distance
_geom_bond_publ_flag
O1 C1 1.3672(19) yes
O3 C3 1.3679(19) yes
O1 H1 0.98(2) no
O3 H3 0.92(2) no
N1 C12 1.345(2) yes
N1 C8 1.346(2) yes
N2 C10 1.354(2) yes
N2 C13 1.461(3) yes
N2 C14 1.451(2) yes
C8 C9 1.369(2) no
C9 C10 1.413(2) no
C10 C11 1.412(2) no
C11 C12 1.373(2) no
C8 H8 0.9500 no
C9 H9 0.9500 no
C11 H11 0.9500 no
C12 H12 0.9500 no
C13 H13C 0.9800 no
C13 H13A 0.9800 no
C13 H13B 0.9800 no
C14 H14B 0.9800 no
C14 H14C 0.9800 no
C14 H14A 0.9800 no
C1 C6 1.392(2) no
C1 C2 1.396(2) no
C2 C3 1.389(2) no
C3 C4 1.395(2) no
C4 C5 1.391(2) no
C5 C7 1.509(2) no
C5 C6 1.395(2) no
C2 H2 0.9500 no
C4 H4 0.9500 no
C6 H6 0.9500 no
C7 H7A 0.9800 no
C7 H7B 0.9800 no
C7 H7C 0.9800 no

loop_
_geom_contact_atom_site_label_1
_geom_contact_atom_site_label_2
_geom_contact_distance
_geom_contact_site_symmetry_2
_geom_contact_publ_flag
O1 O3 2.680(3) 2_545 no
O1 N1 2.592(3) . no
O3 C13 3.181(3) 1_465 no
O3 O1 2.680(3) 2_555 no
O1 H3 1.77(2) 2_545 no
O3 H12 2.6700 1_565 no
O3 H13A 2.8400 1_465 no
O3 H4 2.5200 3_576 no
N1 O1 2.592(3) . no
N1 H1 1.64(2) . no
C7 C11 3.575(3) 4_555 no
C10 C11 3.596(3) 3_656 no
C11 C7 3.575(3) 4_554 no
C11 C10 3.596(3) 3_656 no
C13 O3 3.181(3) 1_645 no
C1 H3 2.84(2) 2_545 no
C1 H7A 2.9600 3_566 no
C2 H7A 3.0500 3_566 no
C2 H11 2.7300 1_565 no
C3 H11 2.9600 1_565 no
C4 H9 3.0100 3_666 no
C5 H9 2.9800 3_666 no
C6 H7A 3.0400 3_566 no
C8 H1 2.66(2) . no
C8 H14A 2.8500 3_656 no
C9 H13C 2.8500 . no
C9 H13A 2.7300 . no
C11 H14C 2.7200 . no
C11 H14A 2.9000 . no
C12 H1 2.563(18) . no
C12 H13C 3.0700 3_656 no
C13 H9 2.5200 . no
C14 H11 2.5500 . no
H1 H6 2.2700 . no
H1 N1 1.64(2) . no
H1 C8 2.66(2) . no
H1 H3 2.33(3) 2_545 no
H1 C12 2.563(18) . no
H2 H3 2.3400 . no
H3 H2 2.3400 . no
H3 O1 1.77(2) 2_555 no
H3 C1 2.84(2) 2_555 no
H3 H1 2.33(3) 2_555 no
H4 O3 2.5200 3_576 no
H4 H7B 2.3500 . no
H6 H1 2.2700 . no
H7A C1 2.9600 3_566 no
H7A C6 3.0400 3_566 no
H7A C2 3.0500 3_566 no
H7B H4 2.3500 . no
H7C H8 2.5600 3_666 no
H8 H7C 2.5600 3_666 no
H8 H14B 2.5700 1_565 no
H9 H13A 2.2500 . no
H9 H13C 2.3900 . no
H9 C13 2.5200 . no
H9 C4 3.0100 3_666 no
H9 C5 2.9800 3_666 no
H11 H14C 2.2600 . no
H11 C14 2.5500 . no
H11 H14A 2.4500 . no
H11 C2 2.7300 1_545 no
H11 C3 2.9600 1_545 no
H12 O3 2.6700 1_545 no
H13A H9 2.2500 . no
H13A O3 2.8400 1_645 no
H13A C9 2.7300 . no
H13B H14B 2.1300 . no
H13C H9 2.3900 . no
H13C C12 3.0700 3_656 no
H13C C9 2.8500 . no
H14A C11 2.9000 . no
H14A H11 2.4500 . no
H14A C8 2.8500 3_656 no
H14B H13B 2.1300 . no
H14B H8 2.5700 1_545 no
H14C C11 2.7200 . no
H14C H11 2.2600 . no

loop_
_geom_hbond_atom_site_label_D
_geom_hbond_atom_site_label_H
_geom_hbond_atom_site_label_A
_geom_hbond_distance_DH
_geom_hbond_distance_HA
_geom_hbond_distance_DA
_geom_hbond_angle_DHA
_geom_hbond_site_symmetry_A
_geom_hbond_publ_flag
O1 H1 N1 0.98(2) 1.64(2) 2.592(3) 163(2) . yes
O3 H3 O1 0.92(2) 1.77(2) 2.680(3) 169(2) 2_555 yes
C4 H4 O3 0.9500 2.5200 3.447(3) 166.00 3_576 yes

loop_
_geom_torsion_atom_site_label_1
_geom_torsion_atom_site_label_2
_geom_torsion_atom_site_label_3
_geom_torsion_atom_site_label_4
_geom_torsion
_geom_torsion_publ_flag
C12 N1 C8 C9 1.7(2) no
C8 N1 C12 C11 -1.6(2) no
C14 N2 C10 C9 179.85(13) no
C13 N2 C10 C11 -177.24(13) no
C14 N2 C10 C11 -0.4(2) no
C13 N2 C10 C9 3.0(2) no
N1 C8 C9 C10 0.7(2) no
C8 C9 C10 C11 -3.07(19) no
C8 C9 C10 N2 176.67(13) no
C9 C10 C11 C12 3.18(18) no
N2 C10 C11 C12 -176.56(13) no
C10 C11 C12 N1 -0.9(2) no
O1 C1 C2 C3 -179.16(13) no
C6 C1 C2 C3 0.8(2) no
O1 C1 C6 C5 179.84(13) no
C2 C1 C6 C5 -0.1(2) no
C1 C2 C3 O3 177.50(13) no
C1 C2 C3 C4 -0.9(2) no
O3 C3 C4 C5 -178.13(13) no
C2 C3 C4 C5 0.4(2) no
C3 C4 C5 C6 0.4(2) no
C3 C4 C5 C7 -179.28(13) no
C4 C5 C6 C1 -0.5(2) no
C7 C5 C6 C1 179.15(13) no
